data_9001737
loop_
_publ_author_name
'Artioli, G.'
'Pavese, A.'
'Bellotto, M.'
'Collins, S. P.'
'Lucchetti, G.'

_publ_section_title
;Mn crystal chemistry in pumpellyite: A resonant scattering powder diffraction
 Rietveld study using synchrotron radiation Sample: SN1
;
_journal_name_full 'American Mineralogist'
_journal_page_first 603
_journal_page_last 610
_journal_volume 81
_journal_year 1996
_chemical_formula_sum 'Al1.97 Ca2 H4 Mg0.178 Mn0.852 O14 Si3'
_chemical_name_mineral Pumpellyite-(Mn2+)
_space_group_IT_number 12
_symmetry_space_group_name_Hall '-A 2y'
_symmetry_space_group_name_H-M 'A 1 2/m 1'
_cell_angle_alpha 90
_cell_angle_beta 96.969
_cell_angle_gamma 90
_cell_formula_units_Z 4
_cell_length_a 8.8510
_cell_length_b 5.9345
_cell_length_c 19.1247
_cell_volume 997.127
_database_code_amcsd 0001793
_exptl_crystal_density_diffrn 3.309
_cod_original_formula_sum 'Si3 Mg.178 Al1.97 Mn.852 Ca2 O14 H4'
_cod_database_code 9001737

loop_
_space_group_symop_operation_xyz
x,y,z
x,1/2+y,1/2+z
x,-y,z
x,1/2-y,1/2+z
-x,-y,-z
-x,1/2-y,1/2-z
-x,y,-z
-x,1/2+y,1/2-z

loop_
_atom_site_label
_atom_site_fract_x
_atom_site_fract_y
_atom_site_fract_z
_atom_site_occupancy
_atom_site_U_iso_or_equiv
_atom_site_type_symbol
_atom_site_attached_hydrogens
Si1 0.04530 0.00000 0.08960 1.00000 0.02690 Si 0
Si2 0.16700 0.00000 0.24930 1.00000 0.02690 Si 0
Si3 0.45290 0.00000 0.40110 1.00000 0.02690 Si 0
MgX 0.50000 0.25000 0.25000 0.17800 0.03460 Mg 0
AlX 0.50000 0.25000 0.25000 0.49400 0.03460 Al 0
MnX 0.50000 0.25000 0.25000 0.32800 0.03460 Mn 0
AlY 0.25300 0.24750 0.49540 0.73800 0.03460 Al 0
MnY 0.25300 0.24750 0.49540 0.26200 0.03460 Mn 0
Ca1 0.25290 0.50000 0.33870 1.00000 0.01900 Ca 0
Ca2 0.19430 0.50000 0.15540 1.00000 0.01900 Ca 0
O1 0.13320 0.23580 0.07420 1.00000 0.01260 O 0
O2 0.27330 0.22520 0.25220 1.00000 0.01260 O 0
O3 0.35920 0.23310 0.41420 1.00000 0.01260 O 0
O4 0.13000 0.50000 0.44560 1.00000 0.01260 O 0
O-H5 0.12680 0.00000 0.45830 1.00000 0.01260 O 1
O6 0.38150 0.50000 0.04950 1.00000 0.01260 O 0
O-H7 0.37140 0.00000 0.03480 1.00000 0.01260 O 1
O8 0.04650 0.00000 0.17720 1.00000 0.01260 O 0
O9 0.47230 0.50000 0.17530 1.00000 0.01260 O 0
O-H10 0.06790 0.00000 0.31710 1.00000 0.01260 O 1
O-H11 0.51130 0.50000 0.31550 1.00000 0.01260 O 1

loop_
_cod_changelog_entry_id
_cod_changelog_entry_author
_cod_changelog_entry_date
_cod_changelog_entry_text
1
;cod-tools version 3.8.0
Id: cif_guess_AMCSD_atom_types 9574 2023-05-10 09:00:05Z saulius
;
2023-05-10T18:47:39+03:00
;Derived atom types and hydrogen counts
from atom names that follow the AMCSD naming convention
(Wat == water, O-H == hydroxyl).
;

loop_
_cod_related_entry_id
_cod_related_entry_database
_cod_related_entry_code
1 AMCSD 0001793
